data_5000154
loop_
_publ_author_name
'Cady, H. H.'
'Larson, A. C.'

_publ_section_title
;
 Pentaerythritol tetranitrate II: its crystal structure and transformation
 to PETN I; an algorithm for refinement of crystal structures with poor data
;
_journal_issue 7
_journal_name_full 'Acta Crystallographica Section B'
_journal_page_first 1864
_journal_page_last 1869
_journal_paper_doi 10.1107/S0567740875006383
_journal_volume 31
_journal_year 1975
_chemical_formula_sum 'C5 H8 N4 O12'
_space_group_IT_number 60
_symmetry_cell_setting orthorhombic
_symmetry_Int_Tables_number 60
_symmetry_space_group_name_Hall '-P 2b 2ac'
_symmetry_space_group_name_H-M 'P c n b'
_cell_angle_alpha 90
_cell_angle_beta 90
_cell_angle_gamma 90
_cell_formula_units_Z 4
_cell_length_a 13.29
_cell_length_b 13.49
_cell_length_c 6.83
_cod_database_code 5000154

loop_
_symmetry_equiv_pos_site_id
_symmetry_equiv_pos_as_xyz
1 x,y,z
2 1/2-x,y,1/2+z
3 1/2+x,1/2-y,1/2+z
4 -x,1/2-y,z
5 -x,-y,-z
6 -1/2+x,-y,-1/2-z
7 -1/2-x,-1/2+y,-1/2-z
8 x,-1/2+y,-z

loop_
_atom_site_label
_atom_site_type_symbol
_atom_site_fract_x
_atom_site_fract_y
_atom_site_fract_z
C1 C 0.00000 0.25000 0.17380
C2 C 0.09210 0.22950 0.30420
C3 C -0.02070 0.15900 0.04440
H1 H 0.15330 0.21080 0.21850
H2 H -0.04470 0.10010 0.13010
H3 H 0.10770 0.28970 0.39140
H4 H 0.04190 0.14060 -0.03650
N1 N 0.14550 0.10520 0.53660
N2 N -0.14420 0.10890 -0.19570
O1 O 0.06770 0.14710 0.42800
O2 O -0.10020 0.18460 -0.08830
O3 O 0.11490 0.04740 0.65880
O4 O -0.19650 0.14040 -0.32730
O5 O 0.23300 0.12120 0.48800
O6 O -0.12440 0.02240 -0.15920
C2C C -0.09210 0.27050 0.30420
C3C C 0.02070 0.34100 0.04440
H1C H -0.15330 0.28920 0.21850
H3C H -0.10770 0.21030 0.39140
O1C O -0.06770 0.35290 0.42800
H2C H 0.04470 0.39990 0.13010
H4C H -0.04190 0.35940 -0.03650
O2C O 0.10020 0.31540 -0.08830
N1C N -0.14550 0.39480 0.53660
N2C N 0.14420 0.39110 -0.19570
O3C O -0.11490 0.45260 0.65880
O5C O -0.23300 0.37880 0.48800
O4C O 0.19650 0.35960 -0.32730
O6C O 0.12440 0.47760 -0.15920

loop_
_atom_type_symbol
_atom_type_radius_bond
C 0.68
H 0.23
N 0.68
O 0.68
